data_1001458
loop_
_publ_author_name
'Rouillon, T.'
'Groult, D.'
'Hervieu, M.'
'Michel, C.'
'Raveau, B.'

_publ_section_title
;
 Pb~2~Sr~2~LnCeCu~3~O~10+\d~, a new member of the layered cuprates
 family, built up from double fluorite-type layers
;
_journal_coden_ASTM PHYCE6
_journal_issue 1-2
_journal_name_full
;
 Physica C: Superconductivity and Its Applications (Amsterdam, Netherlands)
;
_journal_page_first 107
_journal_page_last 111
_journal_paper_doi 10.1016/0921-4534(90)90493-X
_journal_volume 167
_journal_year 1990
_chemical_formula_structural 'Pb2 Sr2 (Nd Ce) Cu3 O10.2'
_chemical_formula_sum 'Ce Cu3 Nd O10.2 Pb2 Sr2'
_chemical_name_systematic
;
Lead strontium neodymium cerium copper oxide (2/2/1/1/3/10.2)
;
_space_group_IT_number 69
_symmetry_cell_setting orthorhombic
_symmetry_Int_Tables_number 69
_symmetry_space_group_name_Hall '-F 2 2'
_symmetry_space_group_name_H-M 'F m m m'
_cell_angle_alpha 90
_cell_angle_beta 90
_cell_angle_gamma 90
_cell_formula_units_Z 4
_cell_length_a 5.442(4)
_cell_length_b 5.462(4)
_cell_length_c 36.90(2)
_cell_volume 1096.8
_refine_ls_R_factor_all 0.052
_cod_database_code 1001458

loop_
_symmetry_equiv_pos_as_xyz
x,y,z
x,-y,-z
-x,y,-z
-x,-y,z
-x,-y,-z
-x,y,z
x,-y,z
x,y,-z
x,1/2+y,1/2+z
1/2+x,y,1/2+z
1/2+x,1/2+y,z
x,1/2-y,1/2-z
1/2+x,-y,1/2-z
1/2+x,1/2-y,-z
-x,1/2+y,1/2-z
1/2-x,y,1/2-z
1/2-x,1/2+y,-z
-x,1/2-y,1/2+z
1/2-x,-y,1/2+z
1/2-x,1/2-y,z
-x,1/2-y,1/2-z
1/2-x,-y,1/2-z
1/2-x,1/2-y,-z
-x,1/2+y,1/2+z
1/2-x,y,1/2+z
1/2-x,1/2+y,z
x,1/2-y,1/2+z
1/2+x,-y,1/2+z
1/2+x,1/2-y,z
x,1/2+y,1/2-z
1/2+x,y,1/2-z
1/2+x,1/2+y,-z

loop_
_atom_site_label
_atom_site_type_symbol
_atom_site_symmetry_multiplicity
_atom_site_Wyckoff_symbol
_atom_site_fract_x
_atom_site_fract_y
_atom_site_fract_z
_atom_site_occupancy
_atom_site_attached_hydrogens
_atom_site_calc_flag
Pb1 Pb2+ 8 i 0. 0. 0.0478(5) 1. 0 d
Sr1 Sr2+ 8 i 0. 0. 0.382(1) 1. 0 d
Nd1 Nd3+ 8 i 0. 0. 0.2831(8) 0.5 0 d
Ce1 Ce3+ 8 i 0. 0. 0.2831(8) 0.5 0 d
Cu1 Cu2+ 4 b 0. 0. 0.5 1. 0 d
Cu2 Cu2+ 8 i 0. 0. 0.164(2) 1. 0 d
O1 O2- 4 a 0. 0. 0. 0.2 0 d
O2 O2- 8 i 0. 0. 0.449(4) 1. 0 d
O3 O2- 8 i 0. 0. 0.1033(3) 1. 0 d
O4 O2- 16 j 0.75 0.25 0.323(2) 1. 0 d
O5 O2- 8 f 0.25 0.25 0.25 1. 0 d

loop_
_atom_type_symbol
_atom_type_oxidation_number
Pb2+ 2.000
Sr2+ 2.000
Nd3+ 3.000
Ce3+ 3.000
Cu2+ 2.133
O2- -2.000
